data_4322333
loop_
_publ_author_name
'F. Albert Cotton'
'Evgeny V. Dikarev'
'Salah-Eddine Stiriba'

_publ_section_title
;
 Studies of Dirhodium Tetra(trifluoroacetate). 3. Solid State Isomers of
 the Compound Rh2(O2CCF3)4(THF) Prepared by Sublimation
;
_journal_name_full 'Inorganic Chemistry'
_journal_page_first 4877
_journal_page_last 4881
_journal_paper_doi 10.1021/ic990618d
_journal_volume 38
_journal_year 1999
_chemical_compound_source synthesized
_chemical_formula_analytical 'not measured'
_chemical_formula_moiety '[Rh2 (O2 C C F3)4 (O C4 H8)]2'
_chemical_formula_structural '[Rh2(O2CCF3)4(THF)]2'
_chemical_formula_sum 'C12 H8 F12 O9 Rh2'
_chemical_formula_weight 730.00
_chemical_melting_point ?
_chemical_name_systematic
; 
 Bis(tetrahydrofuran)-bis(\m3-trifluoroacetato)-hexakis
 (\m2-trifluoroacetato)-tetra-rhodium(II)
;
_space_group_IT_number 2
_symmetry_cell_setting triclinic
_symmetry_space_group_name_Hall '-P 1'
_symmetry_space_group_name_H-M 'P -1'
_atom_sites_solution_hydrogens geom
_atom_sites_solution_primary direct
_atom_sites_solution_secondary difmap
_audit_creation_method SHELXL
_cell_angle_alpha 73.182(5)
_cell_angle_beta 74.622(5)
_cell_angle_gamma 89.76(1)
_cell_formula_units_Z 2
_cell_length_a 8.6347(3)
_cell_length_b 9.678(1)
_cell_length_c 13.773(4)
_cell_measurement_reflns_used 247
_cell_measurement_temperature 213(2)
_cell_measurement_theta_max 20.8
_cell_measurement_theta_min 6.85
_cell_volume 1059.0(3)
_computing_cell_refinement 'MADNES (Enraf-Nonius, 1989)'
_computing_data_collection 'MADNES (Enraf-Nonius, 1989)'
_computing_data_reduction 'PROCOR (Kabsch, 1988)'
_computing_molecular_graphics 'SHELXTL V.5 (Siemens, 1994)'
_computing_publication_material CIFTAB
_computing_structure_refinement 'SHELXL-93 (Sheldrick, 1993)'
_computing_structure_solution 'SHELXTL V.5 (Siemens, 1994)'
_diffrn_ambient_temperature 213(2)
_diffrn_measurement_device 'Nonius FAST area detector'
_diffrn_measurement_method 'Ellipsoid-mask fitting'
_diffrn_radiation_monochromator graphite
_diffrn_radiation_source 'fine-focus sealed tube'
_diffrn_radiation_type MoK\a
_diffrn_radiation_wavelength 0.71073
_diffrn_reflns_av_R_equivalents 0.0584
_diffrn_reflns_av_sigmaI/netI 0.0445
_diffrn_reflns_limit_h_max 9
_diffrn_reflns_limit_h_min -9
_diffrn_reflns_limit_k_max 10
_diffrn_reflns_limit_k_min -10
_diffrn_reflns_limit_l_max 14
_diffrn_reflns_limit_l_min -14
_diffrn_reflns_number 5688
_diffrn_reflns_theta_max 22.52
_diffrn_reflns_theta_min 2.21
_diffrn_standards_number 'none (area detector data)'
_exptl_absorpt_coefficient_mu 1.706
_exptl_absorpt_correction_type none
_exptl_crystal_colour dark-green
_exptl_crystal_density_diffrn 2.289
_exptl_crystal_density_meas ?
_exptl_crystal_density_method none
_exptl_crystal_description block-shaped
_exptl_crystal_F_000 700
_exptl_crystal_size_max 0.23
_exptl_crystal_size_mid 0.10
_exptl_crystal_size_min 0.05
_refine_diff_density_max 1.008
_refine_diff_density_min -0.675
_refine_diff_density_rms 0.153
_refine_ls_extinction_coef noref
_refine_ls_extinction_method none
_refine_ls_goodness_of_fit_all 1.070
_refine_ls_goodness_of_fit_obs 1.075
_refine_ls_hydrogen_treatment noref
_refine_ls_matrix_type full
_refine_ls_number_parameters 326
_refine_ls_number_reflns 2665
_refine_ls_number_restraints 58
_refine_ls_restrained_S_all 1.092
_refine_ls_restrained_S_obs 1.087
_refine_ls_R_factor_all 0.0689
_refine_ls_R_factor_obs 0.0556
_refine_ls_shift/esd_max 0.000
_refine_ls_shift/esd_mean 0.000
_refine_ls_structure_factor_coef Fsqd
_refine_ls_weighting_details 'w=1/[\s^2^(Fo^2^)+(0.0552P)^2^+12.4337P] where P=(Fo^2^+2Fc^2^)/3'
_refine_ls_weighting_scheme calc
_refine_ls_wR_factor_all 0.1441
_refine_ls_wR_factor_obs 0.1283
_reflns_number_observed 2207
_reflns_number_total 2665
_reflns_observed_criterion >2sigma(I)
_cod_data_source_file ic990618d_1.cif
_cod_data_source_block '[Rh2(O2CCF3)4(THF)]2(2)'
_cod_depositor_comments
;
The following automatic conversions were performed:

'_chemical_melting_point' value 'not measured' was changed to '?' -
the value is undefined or not given.

Automatic conversion script
Id: cif_fix_values 1673 2011-04-08 12:14:43Z adriana 

The following automatic conversions were performed:

'_exptl_crystal_density_meas' value 'not measured' was changed to '?'
- the value is perceived as not measured.

Automatic conversion script
Id: cif_fix_values 3008 2015-01-20 13:52:24Z robertas 

The following automatic conversions were performed:

'_refine_ls_weighting_scheme' value 'calc
w=1/[\s^2^(Fo^2^)+(0.0552P)^2^+12.4337P] where P=(Fo^2^+2Fc^2^)/3'
was changed to 'calc'. New tag '_refine_ls_weighting_details' was
created. The value of the new tag was set to
'w=1/[\s^2^(Fo^2^)+(0.0552P)^2^+12.4337P] where P=(Fo^2^+2Fc^2^)/3'.

Automatic conversion script
Id: cif_fix_values 3143 2015-03-26 13:38:13Z robertas 
;
_cod_database_code 4322333

loop_
_symmetry_equiv_pos_as_xyz
'x, y, z'
'-x, -y, -z'

loop_
_atom_site_aniso_label
_atom_site_aniso_U_11
_atom_site_aniso_U_22
_atom_site_aniso_U_33
_atom_site_aniso_U_23
_atom_site_aniso_U_13
_atom_site_aniso_U_12
Rh1 0.0257(5) 0.0368(5) 0.0339(5) -0.0176(4) -0.0068(4) 0.0027(4)
Rh2 0.0237(5) 0.0354(5) 0.0358(5) -0.0172(4) -0.0065(4) 0.0018(3)
O1 0.034(4) 0.046(5) 0.042(4) -0.026(4) -0.006(3) 0.006(3)
O2 0.035(4) 0.046(4) 0.042(4) -0.017(4) -0.013(4) 0.000(4)
O3 0.040(4) 0.034(4) 0.043(4) -0.017(3) -0.014(4) 0.009(3)
O4 0.028(4) 0.041(4) 0.038(4) -0.016(3) -0.006(3) -0.007(3)
O5 0.033(4) 0.039(4) 0.044(5) -0.022(3) -0.010(4) 0.005(3)
O6 0.027(4) 0.040(4) 0.047(5) -0.024(4) -0.005(3) -0.002(3)
O7 0.028(4) 0.046(5) 0.044(4) -0.026(4) -0.011(3) 0.009(3)
O8 0.029(4) 0.033(4) 0.028(4) -0.009(3) 0.003(3) 0.002(3)
C1 0.027(5) 0.039(6) 0.055(8) -0.028(6) -0.013(5) 0.005(5)
C2 0.034(6) 0.046(6) 0.047(7) -0.028(6) -0.020(6) 0.006(5)
C3 0.026(5) 0.037(6) 0.054(7) -0.029(6) -0.015(5) 0.011(5)
C4 0.022(5) 0.051(6) 0.034(6) -0.029(6) -0.009(5) 0.005(5)
C5 0.046(7) 0.067(8) 0.063(8) -0.040(7) -0.002(6) -0.003(6)
C6 0.045(7) 0.054(7) 0.058(7) -0.037(6) -0.016(6) 0.007(6)
C7 0.030(6) 0.056(7) 0.061(7) -0.035(6) -0.007(6) 0.000(5)
C8 0.042(7) 0.064(8) 0.046(7) -0.029(6) -0.001(6) -0.010(6)
O9 0.049(4) 0.036(4) 0.035(4) -0.017(3) -0.001(3) -0.004(3)
C9 0.082(9) 0.039(7) 0.056(8) -0.024(6) -0.026(7) 0.006(6)
C10 0.089(11) 0.065(9) 0.051(8) 0.002(7) -0.013(7) -0.028(8)

loop_
_atom_site_label
_atom_site_type_symbol
_atom_site_fract_x
_atom_site_fract_y
_atom_site_fract_z
_atom_site_U_iso_or_equiv
_atom_site_thermal_displace_type
_atom_site_occupancy
_atom_site_calc_flag
_atom_site_refinement_flags
_atom_site_disorder_group
Rh1 Rh 0.46091(9) 0.79966(8) 0.78427(6) 0.0309(3) Uani 1 d . .
Rh2 Rh 0.56672(9) 0.96165(8) 0.61021(6) 0.0306(3) Uani 1 d . .
O1 O 0.3501(8) 0.9677(8) 0.8255(5) 0.039(2) Uani 1 d . .
O2 O 0.6545(8) 0.8598(8) 0.8226(6) 0.040(2) Uani 1 d . .
O3 O 0.5770(8) 0.6406(7) 0.7323(6) 0.037(2) Uani 1 d . .
O4 O 0.2705(8) 0.7474(7) 0.7373(5) 0.036(2) Uani 1 d . .
O5 O 0.4473(8) 1.1207(7) 0.6602(6) 0.037(2) Uani 1 d . .
O6 O 0.7551(8) 1.0139(7) 0.6580(6) 0.037(2) Uani 1 d . .
O7 O 0.6797(8) 0.7966(8) 0.5683(5) 0.037(2) Uani 1 d . .
O8 O 0.3682(8) 0.8967(7) 0.5725(5) 0.032(2) Uani 1 d . .
C1 C 0.3713(12) 1.0897(12) 0.7557(9) 0.037(3) Uani 1 d . .
C2 C 0.7546(12) 0.9546(12) 0.7510(9) 0.037(3) Uani 1 d . .
C3 C 0.6549(12) 0.6741(11) 0.6369(9) 0.035(2) Uani 1 d . .
C4 C 0.2690(11) 0.8041(11) 0.6445(8) 0.032(2) Uani 1 d . .
C5 C 0.2988(14) 1.2143(14) 0.7942(10) 0.057(3) Uani 1 d D 1
F1 F 0.1847(18) 1.1687(16) 0.8854(11) 0.065(5) Uiso 0.55 d PD 1
F2 F 0.2322(18) 1.3026(15) 0.7224(10) 0.061(4) Uiso 0.55 d PD 1
F3 F 0.4130(15) 1.2959(15) 0.8031(12) 0.063(4) Uiso 0.55 d PD 1
C5X C 0.2988(14) 1.2143(14) 0.7942(10) 0.990 Uiso 0.00 d PD 2
F1X F 0.1528(17) 1.1772(18) 0.8598(13) 0.053(5) Uiso 0.450(6) d PD 2
F2X F 0.2991(25) 1.3329(18) 0.7214(12) 0.073(6) Uiso 0.45 d PD 2
F3X F 0.3924(19) 1.2414(20) 0.8543(14) 0.068(5) Uiso 0.45 d PD 2
C6 C 0.8927(13) 1.0100(12) 0.7840(9) 0.048(3) Uani 1 d D 3
F4 F 1.0294(15) 1.0490(22) 0.7045(10) 0.043(4) Uiso 0.50 d PD 3
F5 F 0.9362(23) 0.9014(15) 0.8589(15) 0.059(4) Uiso 0.50 d PD 3
F6 F 0.8509(16) 1.1162(18) 0.8218(16) 0.046(4) Uiso 0.50 d PD 3
C6X C 0.8927(13) 1.0100(12) 0.7840(9) 0.990 Uiso 0.00 d PD 4
F4X F 0.9852(43) 1.1203(35) 0.7105(21) 0.086(11) Uiso 0.250(6) d PD 4
F5X F 0.9912(39) 0.9030(28) 0.8029(32) 0.073(9) Uiso 0.25 d PD 4
F6X F 0.8378(28) 1.0445(35) 0.8726(19) 0.048(7) Uiso 0.25 d PD 4
C6Y C 0.8927(13) 1.0100(12) 0.7840(9) 0.990 Uiso 0.00 d PD 5
F4Y F 1.0354(23) 0.9938(32) 0.7316(21) 0.035(7) Uiso 0.250(6) d PD 5
F5Y F 0.8826(34) 0.9445(30) 0.8868(15) 0.046(7) Uiso 0.25 d PD 5
F6Y F 0.8769(31) 1.1536(20) 0.7749(25) 0.042(8) Uiso 0.25 d PD 5
C7 C 0.7226(12) 0.5497(12) 0.5956(9) 0.046(3) Uani 1 d D 6
F7 F 0.8665(14) 0.5821(15) 0.5307(11) 0.055(4) Uiso 0.55 d PD 6
F8 F 0.7366(19) 0.4338(14) 0.6750(10) 0.060(4) Uiso 0.55 d PD 6
F9 F 0.6242(15) 0.5123(15) 0.5459(12) 0.057(4) Uiso 0.55 d PD 6
C7X C 0.7226(12) 0.5497(12) 0.5956(9) 0.990 Uiso 0.00 d PD 7
F7X F 0.8367(19) 0.6020(17) 0.5005(12) 0.050(5) Uiso 0.450(6) d PD 7
F8X F 0.8030(24) 0.4658(20) 0.6577(13) 0.070(6) Uiso 0.45 d PD 7
F9X F 0.6112(15) 0.4673(16) 0.5881(13) 0.045(4) Uiso 0.45 d PD 7
C8 C 0.1296(13) 0.7528(13) 0.6104(9) 0.050(3) Uani 1 d D 8
F10 F 0.0194(18) 0.6670(18) 0.6882(10) 0.068(4) Uiso 0.55 d PD 8
F11 F 0.1834(14) 0.6962(19) 0.5349(12) 0.049(3) Uiso 0.55 d PD 8
F12 F 0.0593(14) 0.8739(11) 0.5649(10) 0.043(3) Uiso 0.55 d PD 8
C8X C 0.1296(13) 0.7528(13) 0.6104(9) 0.990 Uiso 0.00 d PD 9
F10X F 0.0991(41) 0.5971(23) 0.6633(24) 0.026(8) Uiso 0.150(6) d PD 9
F11X F 0.1586(44) 0.7546(43) 0.5118(17) 0.029(10) Uiso 0.15 d PD 9
F12X F -0.0113(35) 0.7985(40) 0.6368(33) 0.050(11) Uiso 0.15 d PD 9
C8Y C 0.1296(13) 0.7528(13) 0.6104(9) 0.990 Uiso 0.00 d PD 10
F10Y F -0.0127(15) 0.7299(19) 0.6928(10) 0.009(3) Uiso 0.300(6) d PD 10
F11Y F 0.1578(28) 0.6323(24) 0.5923(24) 0.058(6) Uiso 0.30 d PD 10
F12Y F 0.0884(35) 0.8407(29) 0.5290(19) 0.080(9) Uiso 0.30 d PD 10
O9 O 0.3661(9) 0.6489(7) 0.9455(5) 0.040(2) Uani 1 d D 11
C9 C 0.2972(16) 0.5084(12) 0.9597(9) 0.056(3) Uani 1 d D 11
H9A H 0.3810(16) 0.4406(12) 0.9525(9) 0.067 Uiso 1 calc R 11
H9B H 0.2378(16) 0.5117(12) 0.9076(9) 0.067 Uiso 1 calc R 11
C10 C 0.1864(18) 0.4639(15) 1.0685(10) 0.074(4) Uani 1 d D 11
H10A H 0.2419(18) 0.4107(15) 1.1197(10) 0.089 Uiso 1 calc R 11
H10B H 0.0929(18) 0.4029(15) 1.0729(10) 0.089 Uiso 1 calc R 11
C11 C 0.1363(20) 0.6039(16) 1.0877(14) 0.056(4) Uiso 0.75 d PD 11
H11A H 0.0963(20) 0.5937(16) 1.1632(14) 0.067 Uiso 0.75 calc PR 11
H11B H 0.0546(20) 0.6444(16) 1.0522(14) 0.067 Uiso 0.75 calc PR 11
C12 C 0.2985(22) 0.6946(18) 1.0374(13) 0.061(6) Uiso 0.75 d PD 11
H12A H 0.2832(22) 0.7984(18) 1.0178(13) 0.073 Uiso 0.75 calc PR 11
H12B H 0.3674(22) 0.6738(18) 1.0853(13) 0.073 Uiso 0.75 calc PR 11
O9X O 0.3661(9) 0.6489(7) 0.9455(5) 0.990 Uiso 0.00 d PD 12
C9X C 0.2972(16) 0.5084(12) 0.9597(9) 0.990(3) Uiso 0.000(3) d PD 12
C10X C 0.1864(18) 0.4639(15) 1.0685(10) 0.990(6) Uiso 0.000(7) d PD 12
C11X C 0.2026(61) 0.5803(34) 1.1154(21) 0.059(14) Uiso 0.250(7) d PD 12
H11C H 0.2874(61) 0.5642(34) 1.1518(21) 0.071 Uiso 0.25 calc PR 12
H11D H 0.1009(61) 0.5901(34) 1.1646(21) 0.071 Uiso 0.25 calc PR 12
C12X C 0.2484(42) 0.7119(23) 1.0169(22) 0.019(9) Uiso 0.25 d PD 12
H12C H 0.1556(42) 0.7428(23) 0.9900(22) 0.023 Uiso 0.25 calc PR 12
H12D H 0.2977(42) 0.7935(23) 1.0297(22) 0.023 Uiso 0.25 calc PR 12

loop_
_atom_type_symbol
_atom_type_description
_atom_type_scat_dispersion_real
_atom_type_scat_dispersion_imag
_atom_type_scat_source
C C 0.0033 0.0016 'International Tables Vol C Tables 4.2.6.8 and 6.1.1.4'
H H 0.0000 0.0000 'International Tables Vol C Tables 4.2.6.8 and 6.1.1.4'
O O 0.0106 0.0060 'International Tables Vol C Tables 4.2.6.8 and 6.1.1.4'
F F 0.0171 0.0103 'International Tables Vol C Tables 4.2.6.8 and 6.1.1.4'
Rh Rh -1.1178 0.9187 'International Tables Vol C Tables 4.2.6.8 and 6.1.1.4'

loop_
_geom_angle_atom_site_label_1
_geom_angle_atom_site_label_2
_geom_angle_atom_site_label_3
_geom_angle
_geom_angle_site_symmetry_1
_geom_angle_site_symmetry_3
_geom_angle_publ_flag
O2 Rh1 O1 88.3(3) . . y
O2 Rh1 O3 91.9(3) . . y
O1 Rh1 O3 176.0(3) . . y
O2 Rh1 O4 176.7(3) . . y
O1 Rh1 O4 91.3(3) . . y
O3 Rh1 O4 88.2(3) . . y
O2 Rh1 O9X 90.5(3) . . n
O1 Rh1 O9X 92.7(3) . . n
O3 Rh1 O9X 91.3(3) . . n
O4 Rh1 O9X 92.8(3) . . n
O2 Rh1 O9 90.5(3) . . y
O1 Rh1 O9 92.7(3) . . y
O3 Rh1 O9 91.3(3) . . y
O4 Rh1 O9 92.8(3) . . y
O2 Rh1 Rh2 89.0(2) . . y
O1 Rh1 Rh2 87.8(2) . . y
O3 Rh1 Rh2 88.2(2) . . y
O4 Rh1 Rh2 87.8(2) . . y
O9X Rh1 Rh2 179.3(2) . . n
O9 Rh1 Rh2 179.3(2) . . y
O7 Rh2 O6 91.1(3) . . y
O7 Rh2 O5 177.0(3) . . y
O6 Rh2 O5 89.0(3) . . y
O7 Rh2 O8 88.5(3) . . y
O6 Rh2 O8 175.6(3) . . y
O5 Rh2 O8 91.2(2) . . y
O7 Rh2 Rh1 88.3(2) . . y
O6 Rh2 Rh1 87.5(2) . . y
O5 Rh2 Rh1 88.7(2) . . y
O8 Rh2 Rh1 88.2(2) . . y
O7 Rh2 O8 89.9(3) . 2_676 y
O6 Rh2 O8 103.5(3) . 2_676 y
O5 Rh2 O8 93.1(2) . 2_676 y
O8 Rh2 O8 80.9(2) . 2_676 y
Rh1 Rh2 O8 169.0(2) . 2_676 y
C1 O1 Rh1 118.0(6) . . n
C2 O2 Rh1 116.2(6) . . n
C3 O3 Rh1 116.9(6) . . n
C4 O4 Rh1 118.7(6) . . n
C1 O5 Rh2 117.3(7) . . n
C2 O6 Rh2 117.8(6) . . n
C3 O7 Rh2 117.5(6) . . n
C4 O8 Rh2 116.4(6) . . n
C4 O8 Rh2 144.5(6) . 2_676 n
Rh2 O8 Rh2 99.1(2) . 2_676 y
O5 C1 O1 128.1(9) . . n
O5 C1 C5X 116.4(10) . . n
O1 C1 C5X 115.4(10) . . n
O5 C1 C5 116.4(10) . . n
O1 C1 C5 115.4(10) . . n
O6 C2 O2 129.5(9) . . n
O6 C2 C6Y 114.7(10) . . n
O2 C2 C6Y 115.8(9) . . n
O6 C2 C6 114.7(10) . . n
O2 C2 C6 115.8(9) . . n
O6 C2 C6X 114.7(10) . . n
O2 C2 C6X 115.8(9) . . n
O3 C3 O7 128.9(9) . . n
O3 C3 C7X 116.3(10) . . n
O7 C3 C7X 114.8(9) . . n
O3 C3 C7 116.3(10) . . n
O7 C3 C7 114.8(9) . . n
O4 C4 O8 129.0(9) . . n
O4 C4 C8Y 116.8(9) . . n
O8 C4 C8Y 114.2(9) . . n
O4 C4 C8 116.8(9) . . n
O8 C4 C8 114.2(9) . . n
O4 C4 C8X 116.8(9) . . n
O8 C4 C8X 114.2(9) . . n
F3 C5 F1 110.1(13) . . n
F3 C5 F2 105.7(13) . . n
F1 C5 F2 107.7(13) . . n
F3 C5 C1 110.0(11) . . n
F1 C5 C1 112.4(12) . . n
F2 C5 C1 110.7(11) . . n
F2X C5X F1X 110.2(15) . . n
F2X C5X F3X 107.7(15) . . n
F1X C5X F3X 104.9(14) . . n
F2X C5X C1 115.4(13) . . n
F1X C5X C1 112.3(12) . . n
F3X C5X C1 105.5(12) . . n
F6 C6 F4 110.3(13) . . n
F6 C6 F5 108.9(14) . . n
F4 C6 F5 103.4(14) . . n
F6 C6 C2 110.7(10) . . n
F4 C6 C2 112.6(10) . . n
F5 C6 C2 110.7(10) . . n
F6X C6X F4X 109.8(19) . . n
F6X C6X F5X 107.1(19) . . n
F4X C6X F5X 105.5(20) . . n
F6X C6X C2 111.1(14) . . n
F4X C6X C2 114.2(18) . . n
F5X C6X C2 108.8(16) . . n
F4Y C6Y F5Y 106.2(18) . . n
F4Y C6Y F6Y 109.5(17) . . n
F5Y C6Y F6Y 105.7(17) . . n
F4Y C6Y C2 115.4(13) . . n
F5Y C6Y C2 111.8(14) . . n
F6Y C6Y C2 107.8(14) . . n
F7 C7 F9 108.6(12) . . n
F7 C7 F8 105.3(13) . . n
F9 C7 F8 109.5(12) . . n
F7 C7 C3 113.3(10) . . n
F9 C7 C3 108.7(10) . . n
F8 C7 C3 111.3(11) . . n
F9X C7X F8X 107.4(14) . . n
F9X C7X F7X 110.7(13) . . n
F8X C7X F7X 103.7(14) . . n
F9X C7X C3 112.5(10) . . n
F8X C7X C3 111.8(12) . . n
F7X C7X C3 110.4(11) . . n
F11 C8 F10 111.9(13) . . n
F11 C8 F12 104.0(13) . . n
F10 C8 F12 108.5(11) . . n
F11 C8 C4 110.7(10) . . n
F10 C8 C4 113.5(11) . . n
F12 C8 C4 107.7(9) . . n
F12X C8X F11X 107.2(22) . . n
F12X C8X F10X 102.3(19) . . n
F11X C8X F10X 100.4(18) . . n
F12X C8X C4 120.2(19) . . n
F11X C8X C4 117.3(17) . . n
F10X C8X C4 106.4(15) . . n
F11Y C8Y F12Y 108.3(18) . . n
F11Y C8Y F10Y 107.4(15) . . n
F12Y C8Y F10Y 103.0(15) . . n
F11Y C8Y C4 109.5(14) . . n
F12Y C8Y C4 118.6(16) . . n
F10Y C8Y C4 109.5(9) . . n
C9 O9 C12 110.2(9) . . n
C9 O9 Rh1 119.7(6) . . n
C12 O9 Rh1 123.9(8) . . n
O9 C9 C10 105.1(9) . . n
C9 C10 C11 104.0(11) . . n
C10 C11 C12 99.5(12) . . n
O9 C12 C11 103.0(11) . . n
C9X O9X C12X 106.2(12) . . n
C9X O9X Rh1 119.7(6) . . n
C12X O9X Rh1 113.3(11) . . n
O9X C9X C10X 105.1(9) . . n
C11X C10X C9X 107.1(14) . . n
C10X C11X C12X 101.0(18) . . n
O9X C12X C11X 99.4(18) . . n

loop_
_geom_bond_atom_site_label_1
_geom_bond_atom_site_label_2
_geom_bond_distance
_geom_bond_site_symmetry_2
_geom_bond_publ_flag
Rh1 O2 2.016(7) . y
Rh1 O1 2.029(7) . y
Rh1 O3 2.032(6) . y
Rh1 O4 2.034(7) . y
Rh1 O9X 2.214(7) . n
Rh1 O9 2.214(7) . y
Rh1 Rh2 2.3907(12) . y
Rh2 O7 2.015(6) . y
Rh2 O6 2.026(7) . y
Rh2 O5 2.032(6) . y
Rh2 O8 2.067(7) . y
Rh2 O8 2.406(6) 2_676 y
O1 C1 1.267(13) . n
O2 C2 1.262(13) . n
O3 C3 1.254(12) . n
O4 C4 1.240(12) . n
O5 C1 1.251(12) . n
O6 C2 1.242(12) . n
O7 C3 1.261(12) . n
O8 C4 1.250(12) . n
O8 Rh2 2.406(6) 2_676 n
C1 C5X 1.52(2) . n
C1 C5 1.52(2) . n
C2 C6Y 1.532(14) . n
C2 C6 1.532(14) . n
C2 C6X 1.532(14) . n
C3 C7X 1.526(14) . n
C3 C7 1.526(14) . n
C4 C8Y 1.535(14) . n
C4 C8 1.535(14) . n
C4 C8X 1.535(14) . n
C5 F3 1.32(2) . n
C5 F1 1.33(2) . n
C5 F2 1.36(2) . n
C5X F2X 1.29(2) . n
C5X F1X 1.32(2) . n
C5X F3X 1.37(2) . n
C6 F6 1.291(14) . n
C6 F4 1.347(15) . n
C6 F5 1.37(2) . n
C6X F6X 1.32(2) . n
C6X F4X 1.32(2) . n
C6X F5X 1.35(2) . n
C6Y F4Y 1.29(2) . n
C6Y F5Y 1.35(2) . n
C6Y F6Y 1.37(2) . n
C7 F7 1.302(15) . n
C7 F9 1.332(15) . n
C7 F8 1.35(2) . n
C7X F9X 1.30(2) . n
C7X F8X 1.33(2) . n
C7X F7X 1.37(2) . n
C8 F11 1.292(14) . n
C8 F10 1.301(15) . n
C8 F12 1.381(15) . n
C8X F12X 1.29(2) . n
C8X F11X 1.31(2) . n
C8X F10X 1.46(2) . n
C8Y F11Y 1.27(2) . n
C8Y F12Y 1.33(2) . n
C8Y F10Y 1.40(2) . n
O9 C9 1.426(13) . n
O9 C12 1.44(2) . n
C9 C10 1.49(2) . n
C10 C11 1.50(2) . n
C11 C12 1.54(2) . n
O9X C9X 1.426(13) . n
O9X C12X 1.48(2) . n
C9X C10X 1.49(2) . n
C10X C11X 1.48(3) . n
C11X C12X 1.53(3) . n
